data_4505788
loop_
_publ_author_name
'Rahman, A. Noman M. M.'
'Bishop, Roger'
'Craig, Donald C.'
'Marjo, Christopher E.'
'Scudder, Marcia L.'

_publ_section_title
;
 Staircase Inclusion Compounds Formed by Tetrahalodiquinoline Hosts
;
_journal_issue 5
_journal_name_full 'Crystal Growth &amp; Design'
_journal_page_first 421
_journal_paper_doi 10.1021/cg020017o
_journal_volume 2
_journal_year 2002
_chemical_formula_moiety '2(C23 H14 I4 N2),0.5(C7 H8)'
_chemical_formula_sum 'C49.5 H32 I8 N4'
_chemical_formula_weight 1698.1
_space_group_IT_number 2
_symmetry_cell_setting triclinic
_symmetry_space_group_name_Hall '-P 1'
_symmetry_space_group_name_H-M 'P -1'
_atom_type_scat_source 'International Tables for X-ray Crystallography, Vol. IV'
_audit_creation_method 'RAELSPUB and manual entry'
_cell_angle_alpha 77.85(3)
_cell_angle_beta 64.18(3)
_cell_angle_gamma 66.84(3)
_cell_formula_units_Z 2
_cell_length_a 13.861(8)
_cell_length_b 14.305(9)
_cell_length_c 14.969(9)
_cell_measurement_reflns_used 25
_cell_measurement_temperature 294
_cell_measurement_theta_max 16
_cell_measurement_theta_min 12
_cell_volume 2454(3)
_computing_cell_refinement 'CAD4 Version 5.0, 1989'
_computing_data_collection 'CAD4 Version 5.0, 1989'
_computing_data_reduction 'Local program'
_computing_molecular_graphics 'ORTEP-II, (Johnson, 1976)'
_computing_publication_material 'Local programs'
_computing_structure_refinement 'RAELS, (Rae, 1989)'
_computing_structure_solution 'SIR92 (Altomare et al, 1994)'
_diffrn_measurement_device_type 'Nonius CAD-4'
_diffrn_measurement_method \w--2\q
_diffrn_radiation_type 'Mo K\a'
_diffrn_radiation_wavelength 0.71073
_diffrn_reflns_av_R_equivalents 0.024
_diffrn_reflns_limit_h_max 14
_diffrn_reflns_limit_h_min -14
_diffrn_reflns_limit_k_max 15
_diffrn_reflns_limit_k_min -15
_diffrn_reflns_limit_l_max 16
_diffrn_reflns_limit_l_min 0
_diffrn_reflns_number 6654
_diffrn_reflns_theta_max 22
_diffrn_standards_decay_% 5
_diffrn_standards_interval_time 30min
_diffrn_standards_number 1
_exptl_absorpt_coefficient_mu 5.042
_exptl_absorpt_correction_T_max 0.60
_exptl_absorpt_correction_T_min 0.50
_exptl_absorpt_correction_type analytical
_exptl_absorpt_process_details '(DeMeulenaer & Tompa, 1965)'
_exptl_crystal_colour yellow
_exptl_crystal_density_diffrn 2.30
_exptl_crystal_density_method 'not measured'
_exptl_crystal_description block
_exptl_crystal_F_000 1562.0
_exptl_crystal_size_max 0.17
_exptl_crystal_size_mid 0.13
_exptl_crystal_size_min 0.12
_refine_diff_density_max 2.27
_refine_diff_density_min -1.28
_refine_ls_extinction_method none
_refine_ls_goodness_of_fit_ref 1.76
_refine_ls_hydrogen_treatment noref
_refine_ls_number_parameters 275
_refine_ls_number_reflns 3516
_refine_ls_R_factor_gt 0.058
_refine_ls_shift/su_max 0.003
_refine_ls_structure_factor_coef F
_refine_ls_weighting_details 'w = 1/[\s^2^(F) + 0.0004F^2^]'
_refine_ls_weighting_scheme calc
_refine_ls_wR_factor_ref 0.086
_reflns_number_gt 3516
_reflns_number_total 6357
_reflns_threshold_expression I>2\s(I)
_cod_data_source_file cg020017o.cif
_cod_data_source_block DRB217_(3)4_toluene
_cod_original_cell_volume 2454(2)
_cod_database_code 4505788

loop_
_symmetry_equiv_pos_site_id
_symmetry_equiv_pos_as_xyz
1 x,y,z
2 -x,-y,-z

loop_
_atom_site_label
_atom_site_fract_x
_atom_site_fract_y
_atom_site_fract_z
_atom_site_U_iso_or_equiv
_atom_site_adp_type
_atom_site_type_symbol
_atom_site_occupancy
I1A 0.7405(1) 0.2834(1) 0.7147(1) 0.0938(5) Uani I 1.0
I2A 0.3098(1) 0.4395(1) 0.5344(1) 0.0887(5) Uani I 1.0
I3A 0.7530(1) 0.5834(1) -0.0451(1) 0.1064(6) Uani I 1.0
I4A 0.9604(2) 0.7143(2) 0.2403(1) 0.1312(8) Uani I 1.0
N1A 0.7604(11) 0.2764(10) 0.4941(10) 0.066(2) Uani N 1.0
N2A 0.8548(11) 0.4475(10) 0.1117(10) 0.060(3) Uani N 1.0
C1A 0.9138(14) 0.2311(12) 0.3396(13) 0.069(3) Uani C 1.0
C2A 0.7907(14) 0.2699(12) 0.3998(13) 0.062(2) Uani C 1.0
C3A 0.7087(14) 0.3002(12) 0.3569(12) 0.062(2) Uani C 1.0
C4A 0.7425(15) 0.2926(13) 0.2431(13) 0.068(3) Uani C 1.0
C5A 0.8701(14) 0.2806(12) 0.1858(12) 0.064(3) Uani C 1.0
C6A 0.8880(13) 0.3814(12) 0.1772(12) 0.057(3) Uani C 1.0
C7A 0.9322(13) 0.3951(12) 0.2378(12) 0.059(2) Uani C 1.0
C8A 0.9657(14) 0.3161(13) 0.3129(13) 0.068(2) Uani C 1.0
C9A 0.9415(15) 0.1989(12) 0.2388(13) 0.072(3) Uani C 1.0
C10A 0.6463(15) 0.3149(12) 0.5533(13) 0.064(2) Uani C 1.0
C11A 0.6146(16) 0.3290(13) 0.6586(13) 0.072(3) Uani C 1.0
C12A 0.5034(16) 0.3721(13) 0.7177(13) 0.076(4) Uani C 1.0
C13A 0.4166(16) 0.4030(13) 0.6758(14) 0.076(6) Uani C 1.0
C14A 0.4398(14) 0.3926(13) 0.5842(14) 0.073(5) Uani C 1.0
C15A 0.5590(14) 0.3498(12) 0.5175(13) 0.064(3) Uani C 1.0
C16A 0.5933(14) 0.3398(12) 0.4171(13) 0.065(3) Uani C 1.0
C17A 0.8649(14) 0.5404(12) 0.1044(12) 0.062(3) Uani C 1.0
C18A 0.8285(15) 0.6160(13) 0.0325(13) 0.074(3) Uani C 1.0
C19A 0.8407(16) 0.7065(13) 0.0190(14) 0.084(5) Uani C 1.0
C20A 0.8827(17) 0.7341(13) 0.0802(14) 0.087(5) Uani C 1.0
C21A 0.9097(16) 0.6663(13) 0.1497(13) 0.078(3) Uani C 1.0
C22A 0.9074(14) 0.5651(12) 0.1632(12) 0.064(2) Uani C 1.0
C23A 0.9403(14) 0.4900(13) 0.2294(12) 0.063(2) Uani C 1.0
I1B 0.9570(2) 0.9186(1) 0.4086(1) 0.1189(7) Uani I 1.0
I2B 0.4129(2) 1.1741(1) 0.4137(1) 0.1202(7) Uani I 1.0
I3B 0.1122(2) 0.9804(1) 1.0755(2) 0.1358(8) Uani I 1.0
I4B 0.5663(2) 0.5608(1) 0.8326(1) 0.1106(6) Uani I 1.0
N1B 0.7263(13) 1.0158(11) 0.5876(11) 0.072(2) Uani N 1.0
N2B 0.3644(13) 0.9618(10) 0.9293(10) 0.069(2) Uani N 1.0
C1B 0.6713(18) 1.0174(15) 0.7622(14) 0.080(2) Uani C 1.0
C2B 0.6411(16) 1.0482(13) 0.6718(12) 0.067(2) Uani C 1.0
C3B 0.5253(16) 1.1025(12) 0.6809(12) 0.064(2) Uani C 1.0
C4B 0.4324(17) 1.1375(12) 0.7812(13) 0.073(3) Uani C 1.0
C5B 0.4670(18) 1.0815(14) 0.8676(12) 0.076(3) Uani C 1.0
C6B 0.4668(17) 0.9704(13) 0.8803(12) 0.065(2) Uani C 1.0
C7B 0.5701(16) 0.8897(13) 0.8397(12) 0.067(2) Uani C 1.0
C8B 0.6802(17) 0.9040(15) 0.7941(14) 0.080(2) Uani C 1.0
C9B 0.5859(20) 1.0774(16) 0.8515(14) 0.089(3) Uani C 1.0
C10B 0.6995(17) 1.0398(14) 0.5055(13) 0.071(3) Uani C 1.0
C11B 0.7964(18) 0.9958(15) 0.4112(14) 0.088(4) Uani C 1.0
C12B 0.7702(22) 1.0074(16) 0.3292(14) 0.098(5) Uani C 1.0
C13B 0.6594(24) 1.0601(17) 0.3325(14) 0.098(4) Uani C 1.0
C14B 0.5752(20) 1.0973(15) 0.4195(14) 0.086(3) Uani C 1.0
C15B 0.5920(18) 1.0867(13) 0.5031(13) 0.070(3) Uani C 1.0
C16B 0.5004(16) 1.1218(12) 0.6009(13) 0.068(2) Uani C 1.0
C17B 0.3548(17) 0.8694(13) 0.9414(12) 0.069(2) Uani C 1.0
C18B 0.2455(18) 0.8586(15) 0.9996(13) 0.084(4) Uani C 1.0
C19B 0.2332(20) 0.7730(16) 1.0072(14) 0.093(5) Uani C 1.0
C20B 0.3258(20) 0.6855(15) 0.9592(13) 0.091(5) Uani C 1.0
C21B 0.4403(19) 0.6902(14) 0.9034(13) 0.080(3) Uani C 1.0
C22B 0.4494(17) 0.7825(13) 0.8988(12) 0.068(2) Uani C 1.0
C23B 0.5587(16) 0.7934(13) 0.8454(13) 0.069(2) Uani C 1.0
C1To 0.9325(43) 0.5670(51) 0.5344(25) 0.154(9) Uani C 0.5
C2To 0.9160(51) 0.4735(53) 0.5523(31) 0.163(9) Uani C 0.5
C3To 1.0009(67) 0.3902(57) 0.4977(41) 0.191(9) Uani C 0.5
C4To 1.1025(61) 0.4007(71) 0.4249(38) 0.185(9) Uani C 0.5
C5To 1.1192(51) 0.4943(78) 0.4068(28) 0.178(9) Uani C 0.5
C6To 1.0339(48) 0.5773(62) 0.4617(29) 0.176(9) Uani C 0.5
C7To 0.8410(50) 0.6564(55) 0.5933(35) 0.263(9) Uani C 0.5
HC1A 0.9529 0.1731 0.3764 0.081 Uani H 1.0
H1C4A 0.6950 0.3559 0.2179 0.070 Uani H 1.0
H2C4A 0.7295 0.2323 0.2332 0.078 Uani H 1.0
HC5A 0.8961 0.2586 0.1174 0.071 Uani H 1.0
H1C8A 0.9396 0.3507 0.3749 0.072 Uani H 1.0
H2C8A 1.0507 0.2841 0.2852 0.077 Uani H 1.0
H1C9A 0.9254 0.1345 0.2477 0.082 Uani H 1.0
H2C9A 1.0242 0.1866 0.1970 0.077 Uani H 1.0
HC12A 0.4806 0.3829 0.7890 0.084 Uani H 1.0
HC13A 0.3348 0.4338 0.7208 0.085 Uani H 1.0
HC16A 0.5349 0.3612 0.3877 0.074 Uani H 1.0
HC19A 0.8208 0.7561 -0.0337 0.098 Uani H 1.0
HC20A 0.8912 0.8022 0.0704 0.102 Uani H 1.0
HC23A 0.9708 0.5046 0.2724 0.073 Uani H 1.0
HC1B 0.7470 1.0237 0.7443 0.098 Uani H 1.0
H1C4B 0.3630 1.1252 0.7888 0.075 Uani H 1.0
H2C4B 0.4144 1.2120 0.7840 0.089 Uani H 1.0
HC5B 0.4098 1.1174 0.9299 0.090 Uani H 1.0
H1C8B 0.7284 0.8627 0.7338 0.082 Uani H 1.0
H2C8B 0.7174 0.8795 0.8428 0.100 Uani H 1.0
H1C9B 0.5885 1.1479 0.8405 0.101 Uani H 1.0
H2C9B 0.6033 1.0437 0.9111 0.103 Uani H 1.0
HC12B 0.8323 0.9772 0.2656 0.117 Uani H 1.0
HC13B 0.6431 1.0699 0.2716 0.117 Uani H 1.0
HC16B 0.4201 1.1598 0.6068 0.080 Uani H 1.0
HC19B 0.1563 0.7670 1.0482 0.110 Uani H 1.0
HC20B 0.3119 0.6208 0.9639 0.106 Uani H 1.0
HC23B 0.6269 0.7339 0.8121 0.080 Uani H 1.0
HC2To 0.8432 0.4663 0.6045 0.233 Uani H 0.5
HC3To 0.9892 0.3232 0.5105 0.298 Uani H 0.5
HC4To 1.1636 0.3411 0.3856 0.269 Uani H 0.5
HC5To 1.1919 0.5016 0.3547 0.260 Uani H 0.5
HC6To 1.0455 0.6444 0.4490 0.271 Uani H 0.5

loop_
_atom_site_aniso_label
_atom_site_aniso_U_11
_atom_site_aniso_U_22
_atom_site_aniso_U_33
_atom_site_aniso_U_12
_atom_site_aniso_U_13
_atom_site_aniso_U_23
_atom_site_aniso_type_symbol
I1A 0.100(1) 0.106(1) 0.079(1) -0.0564(9) -0.0208(8) -0.0025(8) I
I2A 0.0613(8) 0.0678(9) 0.114(1) -0.0220(7) -0.0069(8) -0.0205(8) I
I3A 0.090(1) 0.127(1) 0.102(1) -0.051(1) -0.0432(9) 0.033(1) I
I4A 0.169(2) 0.128(2) 0.109(1) -0.101(1) -0.016(1) -0.018(1) I
N1A 0.061(3) 0.056(3) 0.059(2) -0.021(3) -0.004(2) -0.002(2) N
N2A 0.053(3) 0.054(3) 0.057(3) -0.021(2) -0.005(2) -0.005(2) N
C1A 0.056(4) 0.053(3) 0.065(3) -0.013(3) -0.002(2) 0.000(2) C
C2A 0.056(3) 0.048(3) 0.059(2) -0.017(3) -0.002(2) -0.005(2) C
C3A 0.057(3) 0.052(3) 0.058(3) -0.024(2) 0.000(2) -0.009(2) C
C4A 0.066(4) 0.067(3) 0.059(3) -0.036(3) -0.001(2) -0.010(2) C
C5A 0.063(4) 0.052(2) 0.059(3) -0.026(3) 0.002(2) -0.010(2) C
C6A 0.050(4) 0.047(3) 0.057(3) -0.018(2) -0.003(2) -0.007(2) C
C7A 0.049(4) 0.053(3) 0.058(2) -0.019(3) -0.004(2) -0.005(2) C
C8A 0.052(4) 0.067(4) 0.064(3) -0.020(4) -0.008(2) 0.002(3) C
C9A 0.065(5) 0.047(3) 0.066(3) -0.016(3) 0.007(2) -0.006(2) C
C10A 0.063(3) 0.051(3) 0.058(2) -0.024(3) 0.000(2) -0.007(2) C
C11A 0.079(6) 0.064(5) 0.057(2) -0.035(5) -0.001(2) -0.007(2) C
C12A 0.085(8) 0.058(5) 0.060(2) -0.037(6) 0.007(4) -0.012(3) C
C13A 0.070(5) 0.054(5) 0.068(3) -0.027(5) 0.012(4) -0.013(4) C
C14A 0.059(3) 0.060(5) 0.070(4) -0.024(4) 0.007(3) -0.010(4) C
C15A 0.057(3) 0.053(3) 0.062(3) -0.023(2) 0.002(2) -0.010(2) C
C16A 0.055(3) 0.061(4) 0.062(3) -0.027(3) -0.001(2) -0.008(2) C
C17A 0.055(3) 0.049(3) 0.059(3) -0.016(2) -0.002(2) -0.004(2) C
C18A 0.062(4) 0.060(4) 0.066(3) -0.015(3) -0.004(3) 0.004(3) C
C19A 0.076(6) 0.053(4) 0.071(4) -0.012(3) 0.006(4) 0.003(3) C
C20A 0.091(7) 0.048(4) 0.070(4) -0.025(4) 0.018(4) -0.010(2) C
C21A 0.084(6) 0.055(4) 0.064(3) -0.035(4) 0.012(3) -0.014(2) C
C22A 0.062(4) 0.050(3) 0.059(2) -0.024(3) 0.002(2) -0.010(2) C
C23A 0.059(4) 0.060(4) 0.058(2) -0.029(3) -0.002(2) -0.008(2) C
I1B 0.114(1) 0.101(1) 0.095(1) -0.039(1) 0.002(1) -0.0063(9) I
I2B 0.194(2) 0.077(1) 0.133(2) -0.054(1) -0.105(1) 0.016(1) I
I3B 0.114(1) 0.112(1) 0.129(2) -0.053(1) 0.020(1) -0.025(1) I
I4B 0.143(2) 0.079(1) 0.110(1) -0.042(1) -0.038(1) -0.0220(9) I
N1B 0.087(4) 0.081(5) 0.057(3) -0.052(4) -0.017(3) 0.001(3) N
N2B 0.099(4) 0.062(3) 0.046(3) -0.046(3) -0.013(3) -0.002(3) N
C1B 0.108(6) 0.102(6) 0.061(3) -0.070(5) -0.037(4) 0.012(3) C
C2B 0.092(4) 0.072(4) 0.049(3) -0.051(3) -0.022(3) 0.003(2) C
C3B 0.094(4) 0.052(4) 0.047(3) -0.038(3) -0.020(2) 0.003(2) C
C4B 0.107(6) 0.052(4) 0.053(3) -0.038(4) -0.014(3) -0.002(3) C
C5B 0.122(7) 0.069(4) 0.046(3) -0.060(5) -0.018(3) 0.000(3) C
C6B 0.099(4) 0.063(3) 0.044(3) -0.047(3) -0.023(3) 0.004(2) C
C7B 0.092(4) 0.068(3) 0.054(3) -0.042(3) -0.035(3) 0.012(3) C
C8B 0.095(4) 0.095(5) 0.072(4) -0.051(4) -0.045(4) 0.018(4) C
C9B 0.146(9) 0.106(7) 0.052(3) -0.091(8) -0.035(4) 0.009(3) C
C10B 0.100(4) 0.070(4) 0.048(3) -0.053(4) -0.014(3) -0.001(2) C
C11B 0.116(5) 0.088(7) 0.056(3) -0.065(6) -0.001(4) -0.009(3) C
C12B 0.158(9) 0.094(9) 0.047(3) -0.087(8) -0.005(4) -0.006(3) C
C13B 0.179(9) 0.095(8) 0.046(3) -0.093(8) -0.034(4) 0.013(3) C
C14B 0.147(8) 0.079(5) 0.052(3) -0.068(5) -0.042(4) 0.019(4) C
C15B 0.112(5) 0.062(3) 0.047(3) -0.049(3) -0.027(3) 0.008(2) C
C16B 0.100(4) 0.053(4) 0.053(3) -0.035(3) -0.028(3) 0.009(2) C
C17B 0.101(4) 0.065(3) 0.046(2) -0.050(3) -0.016(3) 0.000(2) C
C18B 0.112(5) 0.087(5) 0.054(3) -0.065(4) -0.005(4) -0.007(3) C
C19B 0.134(7) 0.101(7) 0.054(3) -0.084(6) -0.007(5) -0.005(4) C
C20B 0.153(9) 0.085(5) 0.049(4) -0.082(6) -0.017(4) 0.002(4) C
C21B 0.134(7) 0.061(4) 0.051(4) -0.056(4) -0.025(4) 0.008(3) C
C22B 0.107(5) 0.058(3) 0.047(3) -0.045(3) -0.026(3) 0.007(3) C
C23B 0.096(4) 0.058(3) 0.057(3) -0.034(4) -0.034(4) 0.013(3) C
C1To 0.158(9) 0.299(9) 0.064(9) -0.127(9) -0.060(9) 0.010(9) C
C2To 0.176(9) 0.353(9) 0.038(9) -0.189(9) -0.037(9) 0.020(9) C
C3To 0.243(9) 0.299(9) 0.104(9) -0.177(9) -0.072(9) 0.026(9) C
C4To 0.167(9) 0.338(9) 0.106(9) -0.118(9) -0.065(9) -0.033(9) C
C5To 0.168(9) 0.409(9) 0.040(9) -0.196(9) -0.030(9) -0.003(9) C
C6To 0.226(9) 0.314(9) 0.064(9) -0.192(9) -0.060(9) 0.045(9) C
C7To 0.215(9) 0.390(9) 0.225(9) -0.072(9) -0.110(9) -0.106(9) C

loop_
_geom_angle_atom_site_label_1
_geom_angle_atom_site_label_2
_geom_angle_atom_site_label_3
_geom_angle
_geom_angle_site_symmetry_1
_geom_angle_site_symmetry_2
_geom_angle_site_symmetry_3
_geom_angle_publ_flag
C2A N1A C10A 119.0(16) 1_555 1_555 1_555 no
C6A N2A C17A 115.6(15) 1_555 1_555 1_555 no
C2A C1A C8A 110.9(14) 1_555 1_555 1_555 no
C2A C1A C9A 113.0(16) 1_555 1_555 1_555 no
C8A C1A C9A 102.7(13) 1_555 1_555 1_555 no
N1A C2A C1A 116.6(17) 1_555 1_555 1_555 no
N1A C2A C3A 121.6(15) 1_555 1_555 1_555 no
C1A C2A C3A 121.8(16) 1_555 1_555 1_555 no
C2A C3A C4A 122.8(14) 1_555 1_555 1_555 no
C2A C3A C16A 119.2(16) 1_555 1_555 1_555 no
C4A C3A C16A 118.0(16) 1_555 1_555 1_555 no
C3A C4A C5A 109.1(15) 1_555 1_555 1_555 no
C4A C5A C6A 110.8(13) 1_555 1_555 1_555 no
C4A C5A C9A 110.0(13) 1_555 1_555 1_555 no
C6A C5A C9A 109.7(15) 1_555 1_555 1_555 no
N2A C6A C5A 113.6(16) 1_555 1_555 1_555 no
N2A C6A C7A 127.4(15) 1_555 1_555 1_555 no
C5A C6A C7A 119.0(16) 1_555 1_555 1_555 no
C6A C7A C8A 124.1(15) 1_555 1_555 1_555 no
C6A C7A C23A 115.7(17) 1_555 1_555 1_555 no
C8A C7A C23A 120.2(17) 1_555 1_555 1_555 no
C1A C8A C7A 113.7(15) 1_555 1_555 1_555 no
C1A C9A C5A 111.7(13) 1_555 1_555 1_555 no
N1A C10A C11A 117.8(17) 1_555 1_555 1_555 no
N1A C10A C15A 123.7(16) 1_555 1_555 1_555 no
C11A C10A C15A 118.2(15) 1_555 1_555 1_555 no
I1A C11A C10A 120.0(13) 1_555 1_555 1_555 no
I1A C11A C12A 120.6(15) 1_555 1_555 1_555 no
C10A C11A C12A 119.4(18) 1_555 1_555 1_555 no
C11A C12A C13A 119.2(17) 1_555 1_555 1_555 no
C12A C13A C14A 123.8(17) 1_555 1_555 1_555 no
I2A C14A C13A 120.0(14) 1_555 1_555 1_555 no
I2A C14A C15A 121.4(14) 1_555 1_555 1_555 no
C13A C14A C15A 118.6(19) 1_555 1_555 1_555 no
C10A C15A C14A 120.7(17) 1_555 1_555 1_555 no
C10A C15A C16A 116.2(15) 1_555 1_555 1_555 no
C14A C15A C16A 123.1(18) 1_555 1_555 1_555 no
C3A C16A C15A 120.3(17) 1_555 1_555 1_555 no
N2A C17A C18A 117.2(17) 1_555 1_555 1_555 no
N2A C17A C22A 122.8(16) 1_555 1_555 1_555 no
C18A C17A C22A 120.0(16) 1_555 1_555 1_555 no
I3A C18A C17A 119.7(13) 1_555 1_555 1_555 no
I3A C18A C19A 120.3(16) 1_555 1_555 1_555 no
C17A C18A C19A 120.0(20) 1_555 1_555 1_555 no
C18A C19A C20A 120.7(19) 1_555 1_555 1_555 no
C19A C20A C21A 118.7(17) 1_555 1_555 1_555 no
I4A C21A C20A 116.5(14) 1_555 1_555 1_555 no
I4A C21A C22A 119.8(15) 1_555 1_555 1_555 no
C20A C21A C22A 123.7(20) 1_555 1_555 1_555 no
C17A C22A C21A 116.7(17) 1_555 1_555 1_555 no
C17A C22A C23A 116.8(15) 1_555 1_555 1_555 no
C21A C22A C23A 126.5(18) 1_555 1_555 1_555 no
C7A C23A C22A 121.7(17) 1_555 1_555 1_555 no
C2B N1B C10B 115.6(17) 1_555 1_555 1_555 no
C6B N2B C17B 119.0(16) 1_555 1_555 1_555 no
C2B C1B C8B 109.1(14) 1_555 1_555 1_555 no
C2B C1B C9B 114.8(18) 1_555 1_555 1_555 no
C8B C1B C9B 106.1(15) 1_555 1_555 1_555 no
N1B C2B C1B 114.9(18) 1_555 1_555 1_555 no
N1B C2B C3B 123.6(17) 1_555 1_555 1_555 no
C1B C2B C3B 121.4(16) 1_555 1_555 1_555 no
C2B C3B C4B 119.8(16) 1_555 1_555 1_555 no
C2B C3B C16B 119.9(17) 1_555 1_555 1_555 no
C4B C3B C16B 120.3(18) 1_555 1_555 1_555 no
C3B C4B C5B 112.8(16) 1_555 1_555 1_555 no
C4B C5B C6B 109.4(14) 1_555 1_555 1_555 no
C4B C5B C9B 112.4(14) 1_555 1_555 1_555 no
C6B C5B C9B 108.8(17) 1_555 1_555 1_555 no
N2B C6B C5B 114.5(16) 1_555 1_555 1_555 no
N2B C6B C7B 125.7(15) 1_555 1_555 1_555 no
C5B C6B C7B 119.9(16) 1_555 1_555 1_555 no
C6B C7B C8B 122.3(16) 1_555 1_555 1_555 no
C6B C7B C23B 115.2(16) 1_555 1_555 1_555 no
C8B C7B C23B 122.4(18) 1_555 1_555 1_555 no
C1B C8B C7B 113.3(17) 1_555 1_555 1_555 no
C1B C9B C5B 108.1(15) 1_555 1_555 1_555 no
N1B C10B C11B 114.8(19) 1_555 1_555 1_555 no
N1B C10B C15B 127.4(17) 1_555 1_555 1_555 no
C11B C10B C15B 117.2(18) 1_555 1_555 1_555 no
I1B C11B C10B 120.3(15) 1_555 1_555 1_555 no
I1B C11B C12B 122.9(16) 1_555 1_555 1_555 no
C10B C11B C12B 116.8(21) 1_555 1_555 1_555 no
C11B C12B C13B 122.1(20) 1_555 1_555 1_555 no
C12B C13B C14B 118.6(20) 1_555 1_555 1_555 no
I2B C14B C13B 114.5(17) 1_555 1_555 1_555 no
I2B C14B C15B 122.2(17) 1_555 1_555 1_555 no
C13B C14B C15B 123.3(23) 1_555 1_555 1_555 no
C10B C15B C14B 121.9(19) 1_555 1_555 1_555 no
C10B C15B C16B 113.6(16) 1_555 1_555 1_555 no
C14B C15B C16B 124.5(20) 1_555 1_555 1_555 no
C3B C16B C15B 119.8(18) 1_555 1_555 1_555 no
N2B C17B C18B 119.2(17) 1_555 1_555 1_555 no
N2B C17B C22B 122.0(16) 1_555 1_555 1_555 no
C18B C17B C22B 118.8(15) 1_555 1_555 1_555 no
I3B C18B C17B 118.9(13) 1_555 1_555 1_555 no
I3B C18B C19B 120.9(16) 1_555 1_555 1_555 no
C17B C18B C19B 120.1(19) 1_555 1_555 1_555 no
C18B C19B C20B 122.2(19) 1_555 1_555 1_555 no
C19B C20B C21B 120.3(16) 1_555 1_555 1_555 no
I4B C21B C20B 117.0(13) 1_555 1_555 1_555 no
I4B C21B C22B 127.6(15) 1_555 1_555 1_555 no
C20B C21B C22B 115.3(18) 1_555 1_555 1_555 no
C17B C22B C21B 123.1(18) 1_555 1_555 1_555 no
C17B C22B C23B 118.2(15) 1_555 1_555 1_555 no
C21B C22B C23B 118.7(18) 1_555 1_555 1_555 no
C7B C23B C22B 119.6(17) 1_555 1_555 1_555 no
C2To C1To C6To 120.1(12) 1_555 1_555 1_555 no
C2To C1To C7To 119.9(6) 1_555 1_555 1_555 no
C6To C1To C7To 119.9(6) 1_555 1_555 1_555 no
C1To C2To C3To 120.1(9) 1_555 1_555 1_555 no
C2To C3To C4To 119.7(10) 1_555 1_555 1_555 no
C3To C4To C5To 120.3(15) 1_555 1_555 1_555 no
C4To C5To C6To 119.7(10) 1_555 1_555 1_555 no
C1To C6To C5To 120.1(8) 1_555 1_555 1_555 no

loop_
_geom_bond_atom_site_label_1
_geom_bond_atom_site_label_2
_geom_bond_distance
_geom_bond_site_symmetry_1
_geom_bond_site_symmetry_2
_geom_bond_publ_flag
I1A C11A 2.080(20) 1_555 1_555 no
I2A C14A 2.065(20) 1_555 1_555 no
I3A C18A 2.082(21) 1_555 1_555 no
I4A C21A 2.099(20) 1_555 1_555 no
N1A C2A 1.298(20) 1_555 1_555 no
N1A C10A 1.375(20) 1_555 1_555 no
N2A C6A 1.315(20) 1_555 1_555 no
N2A C17A 1.367(19) 1_555 1_555 no
C1A C2A 1.469(22) 1_555 1_555 no
C1A C8A 1.544(23) 1_555 1_555 no
C1A C9A 1.513(25) 1_555 1_555 no
C2A C3A 1.423(23) 1_555 1_555 no
C3A C4A 1.572(24) 1_555 1_555 no
C3A C16A 1.392(21) 1_555 1_555 no
C4A C5A 1.547(23) 1_555 1_555 no
C5A C6A 1.528(21) 1_555 1_555 no
C5A C9A 1.536(25) 1_555 1_555 no
C6A C7A 1.374(23) 1_555 1_555 no
C7A C8A 1.504(23) 1_555 1_555 no
C7A C23A 1.381(21) 1_555 1_555 no
C10A C11A 1.476(24) 1_555 1_555 no
C10A C15A 1.407(24) 1_555 1_555 no
C11A C12A 1.354(23) 1_555 1_555 no
C12A C13A 1.470(28) 1_555 1_555 no
C13A C14A 1.292(24) 1_555 1_555 no
C14A C15A 1.458(22) 1_555 1_555 no
C15A C16A 1.385(23) 1_555 1_555 no
C17A C18A 1.461(24) 1_555 1_555 no
C17A C22A 1.412(23) 1_555 1_555 no
C18A C19A 1.334(24) 1_555 1_555 no
C19A C20A 1.460(29) 1_555 1_555 no
C20A C21A 1.339(26) 1_555 1_555 no
C21A C22A 1.429(21) 1_555 1_555 no
C22A C23A 1.381(23) 1_555 1_555 no
I1B C11B 2.046(24) 1_555 1_555 no
I2B C14B 2.112(23) 1_555 1_555 no
I3B C18B 2.052(20) 1_555 1_555 no
I4B C21B 2.066(20) 1_555 1_555 no
N1B C2B 1.311(21) 1_555 1_555 no
N1B C10B 1.374(22) 1_555 1_555 no
N2B C6B 1.326(20) 1_555 1_555 no
N2B C17B 1.346(19) 1_555 1_555 no
C1B C2B 1.516(25) 1_555 1_555 no
C1B C8B 1.562(25) 1_555 1_555 no
C1B C9B 1.493(27) 1_555 1_555 no
C2B C3B 1.439(24) 1_555 1_555 no
C3B C4B 1.513(23) 1_555 1_555 no
C3B C16B 1.333(22) 1_555 1_555 no
C4B C5B 1.531(25) 1_555 1_555 no
C5B C6B 1.561(22) 1_555 1_555 no
C5B C9B 1.537(28) 1_555 1_555 no
C6B C7B 1.410(24) 1_555 1_555 no
C7B C8B 1.455(24) 1_555 1_555 no
C7B C23B 1.429(22) 1_555 1_555 no
C10B C11B 1.500(25) 1_555 1_555 no
C10B C15B 1.386(25) 1_555 1_555 no
C11B C12B 1.386(29) 1_555 1_555 no
C12B C13B 1.404(32) 1_555 1_555 no
C13B C14B 1.349(28) 1_555 1_555 no
C14B C15B 1.338(23) 1_555 1_555 no
C15B C16B 1.482(24) 1_555 1_555 no
C17B C18B 1.435(24) 1_555 1_555 no
C17B C22B 1.412(24) 1_555 1_555 no
C18B C19B 1.276(22) 1_555 1_555 no
C19B C20B 1.428(28) 1_555 1_555 no
C20B C21B 1.458(28) 1_555 1_555 no
C21B C22B 1.359(22) 1_555 1_555 no
C22B C23B 1.428(24) 1_555 1_555 no
C1To C2To 1.395(14) 1_555 1_555 no
C1To C6To 1.395(14) 1_555 1_555 no
C1To C7To 1.499(17) 1_555 1_555 no
C2To C3To 1.394(17) 1_555 1_555 no
C3To C4To 1.398(8) 1_555 1_555 no
C4To C5To 1.398(8) 1_555 1_555 no
C5To C6To 1.394(17) 1_555 1_555 no
